data_1564650
loop_
_publ_author_name
'Boulguemh, Imed-Eddine'
'Beghidja, Adel'
'Khattabi, Latifa'
'Long, J\'er\^ome'
'Beghidja, Chahrazed'

_publ_section_title
;
 Monomeric and dimeric copper (II) complexes based on bidentate
 N&#x02B9;-(propan-2-ylidene) thiophene carbohydrazide Schiff base ligand:
 Synthesis, structure, magnetic properties, antioxidant and anti-Alzheimer
 activities
;
_journal_name_full 'Inorganica Chimica Acta'
_journal_page_first 119519
_journal_paper_doi 10.1016/j.ica.2020.119519
_journal_volume 507
_journal_year 2020
_chemical_formula_moiety 'C16 H18 Cu N4 O2 S2'
_chemical_formula_sum 'C16 H18 Cu N4 O2 S2'
_chemical_formula_weight 426.00
_space_group_crystal_system monoclinic
_space_group_IT_number 14
_space_group_name_Hall '-P 2yn'
_space_group_name_H-M_alt 'P 1 21/n 1'
_atom_sites_solution_hydrogens geom
_cell_angle_alpha 90
_cell_angle_beta 101.612(3)
_cell_angle_gamma 90
_cell_formula_units_Z 2
_cell_length_a 7.1221(10)
_cell_length_b 11.9489(16)
_cell_length_c 10.8718(15)
_cell_measurement_reflns_used 2493
_cell_measurement_temperature 296.15
_cell_measurement_theta_max 27.84
_cell_measurement_theta_min 2.56
_cell_volume 906.3(2)
_computing_cell_refinement 'SAINT v8.37A (Bruker, 2015)'
_computing_data_reduction 'SAINT v8.37A (Bruker, 2015)'
_computing_molecular_graphics 'Olex2 (Dolomanov et al., 2009)'
_computing_publication_material 'Olex2 (Dolomanov et al., 2009)'
_computing_structure_refinement 'ShelXL (Sheldrick, 2015)'
_computing_structure_solution 'SHELXS-97 (Sheldrick, 1990)'
_diffrn_ambient_temperature 296.15
_diffrn_measured_fraction_theta_full 0.993
_diffrn_measured_fraction_theta_max 0.992
_diffrn_measurement_device_type 'Bruker APEX-II CCD'
_diffrn_measurement_method '\f and \w scans'
_diffrn_radiation_type MoK\a
_diffrn_radiation_wavelength 0.71073
_diffrn_reflns_av_R_equivalents 0.0301
_diffrn_reflns_av_unetI/netI 0.0374
_diffrn_reflns_Laue_measured_fraction_full 0.993
_diffrn_reflns_Laue_measured_fraction_max 0.992
_diffrn_reflns_limit_h_max 10
_diffrn_reflns_limit_h_min -10
_diffrn_reflns_limit_k_max 16
_diffrn_reflns_limit_k_min -16
_diffrn_reflns_limit_l_max 15
_diffrn_reflns_limit_l_min -15
_diffrn_reflns_number 8839
_diffrn_reflns_point_group_measured_fraction_full 0.993
_diffrn_reflns_point_group_measured_fraction_max 0.992
_diffrn_reflns_theta_full 25.242
_diffrn_reflns_theta_max 30.027
_diffrn_reflns_theta_min 3.584
_diffrn_standards_number 0
_exptl_absorpt_coefficient_mu 1.453
_exptl_absorpt_correction_T_max 0.7460
_exptl_absorpt_correction_T_min 0.6477
_exptl_absorpt_correction_type multi-scan
_exptl_absorpt_process_details
;
SADABS-2014/5 (Bruker,2014) was used for absorption correction.
wR2(int) was 0.0541 before and 0.0389 after correction.
The Ratio of minimum to maximum transmission is 0.8682.
The \l/2 correction factor is 0.00150.
;
_exptl_crystal_colour green
_exptl_crystal_colour_primary green
_exptl_crystal_density_diffrn 1.561
_exptl_crystal_description block
_exptl_crystal_F_000 438
_exptl_crystal_size_max 0.14
_exptl_crystal_size_mid 0.13
_exptl_crystal_size_min 0.11
_refine_diff_density_max 0.928
_refine_diff_density_min -0.550
_refine_diff_density_rms 0.108
_refine_ls_extinction_coef .
_refine_ls_extinction_method none
_refine_ls_goodness_of_fit_ref 1.025
_refine_ls_hydrogen_treatment constr
_refine_ls_matrix_type full
_refine_ls_number_parameters 117
_refine_ls_number_reflns 2628
_refine_ls_number_restraints 0
_refine_ls_restrained_S_all 1.025
_refine_ls_R_factor_all 0.0884
_refine_ls_R_factor_gt 0.0552
_refine_ls_shift/su_max 0.000
_refine_ls_shift/su_mean 0.000
_refine_ls_structure_factor_coef Fsqd
_refine_ls_weighting_details 'w=1/[\s^2^(Fo^2^)+(0.1016P)^2^+0.5139P] where P=(Fo^2^+2Fc^2^)/3'
_refine_ls_weighting_scheme calc
_refine_ls_wR_factor_gt 0.1507
_refine_ls_wR_factor_ref 0.1733
_reflns_Friedel_coverage 0.000
_reflns_Friedel_fraction_full .
_reflns_Friedel_fraction_max .
_reflns_number_gt 1781
_reflns_number_total 2628
_reflns_threshold_expression 'I > 2\s(I)'
_cod_data_source_file ICA-2020-507-119519.cif
_cod_data_source_block 1
_cod_database_code 1564650
_shelx_space_group_comment
;
The symmetry employed for this shelxl refinement is uniquely defined
by the following loop, which should always be used as a source of
symmetry information in preference to the above space-group names.
They are only intended as comments.
;
_shelx_estimated_absorpt_t_max 0.857
_shelx_estimated_absorpt_t_min 0.822
_olex2_refinement_description
;
1. Fixed Uiso
 At 1.2 times of:
  All C(H) groups
 At 1.5 times of:
  All C(H,H,H) groups
2.a Aromatic/amide H refined with riding coordinates:
 C3(H3), C4(H4), C5(H5)
2.b Idealised Me refined as rotating group:
 C7(H7A,H7B,H7C), C8(H8A,H8B,H8C)
;

loop_
_space_group_symop_operation_xyz
'x, y, z'
'-x+1/2, y+1/2, -z+1/2'
'-x, -y, -z'
'x-1/2, -y-1/2, z-1/2'

loop_
_atom_site_label
_atom_site_type_symbol
_atom_site_fract_x
_atom_site_fract_y
_atom_site_fract_z
_atom_site_U_iso_or_equiv
_atom_site_adp_type
_atom_site_occupancy
_atom_site_site_symmetry_order
_atom_site_calc_flag
_atom_site_refinement_flags_posn
_atom_site_refinement_flags_adp
_atom_site_refinement_flags_occupancy
_atom_site_disorder_assembly
_atom_site_disorder_group
Cu1 Cu 0.000000 0.500000 0.500000 0.0362(2) Uani 1 2 d S T P . .
S1 S 0.71211(15) 0.62735(10) 0.73802(13) 0.0611(3) Uani 1 1 d . . . . .
O1 O 0.2485(3) 0.4596(2) 0.5857(3) 0.0446(6) Uani 1 1 d . . . . .
N1 N 0.1081(4) 0.6569(2) 0.5471(3) 0.0372(6) Uani 1 1 d . . . . .
N2 N 0.3019(4) 0.6503(2) 0.6119(3) 0.0375(6) Uani 1 1 d . . . . .
C1 C 0.3551(4) 0.5458(3) 0.6231(3) 0.0342(7) Uani 1 1 d . . . . .
C2 C 0.5553(4) 0.5215(3) 0.6821(3) 0.0347(7) Uani 1 1 d . . . . .
C3 C 0.6422(4) 0.4122(3) 0.6941(3) 0.0368(7) Uani 1 1 d . . . . .
H3 H 0.581940 0.344348 0.670083 0.044 Uiso 1 1 calc R . . . .
C4 C 0.8438(5) 0.4291(4) 0.7514(4) 0.0523(10) Uani 1 1 d . . . . .
H4 H 0.931021 0.370391 0.767350 0.063 Uiso 1 1 calc R . . . .
C5 C 0.8940(5) 0.5362(4) 0.7793(4) 0.0554(11) Uani 1 1 d . . . . .
H5 H 1.017390 0.557720 0.817687 0.067 Uiso 1 1 calc R . . . .
C6 C 0.0438(5) 0.7584(3) 0.5292(3) 0.0397(7) Uani 1 1 d . . . . .
C7 C 0.1656(6) 0.8575(3) 0.5754(5) 0.0597(12) Uani 1 1 d . . . . .
H7A H 0.211973 0.851045 0.664312 0.090 Uiso 1 1 calc GR . . . .
H7B H 0.090934 0.924595 0.557658 0.090 Uiso 1 1 calc GR . . . .
H7C H 0.272339 0.860539 0.533769 0.090 Uiso 1 1 calc GR . . . .
C8 C -0.1561(5) 0.7823(3) 0.4607(4) 0.0512(10) Uani 1 1 d . . . . .
H8A H -0.152719 0.813648 0.379902 0.077 Uiso 1 1 calc GR . . . .
H8B H -0.215290 0.834559 0.508225 0.077 Uiso 1 1 calc GR . . . .
H8C H -0.228684 0.714051 0.450099 0.077 Uiso 1 1 calc GR . . . .

loop_
_atom_site_aniso_label
_atom_site_aniso_U_11
_atom_site_aniso_U_22
_atom_site_aniso_U_33
_atom_site_aniso_U_23
_atom_site_aniso_U_13
_atom_site_aniso_U_12
Cu1 0.0222(3) 0.0355(3) 0.0463(4) 0.0010(3) -0.0042(2) 0.0019(2)
S1 0.0400(5) 0.0496(6) 0.0860(8) -0.0088(6) -0.0056(5) -0.0046(4)
O1 0.0256(11) 0.0318(12) 0.0684(17) 0.0047(12) -0.0095(10) 0.0010(9)
N1 0.0261(12) 0.0401(15) 0.0417(14) -0.0013(13) -0.0019(10) 0.0020(11)
N2 0.0274(12) 0.0361(15) 0.0449(15) -0.0032(12) -0.0021(11) 0.0026(10)
C1 0.0242(13) 0.0397(18) 0.0364(16) 0.0011(14) 0.0005(11) 0.0021(13)
C2 0.0252(14) 0.0363(17) 0.0395(16) 0.0016(13) -0.0011(12) -0.0038(11)
C3 0.0169(12) 0.0448(19) 0.0441(17) 0.0013(15) -0.0046(11) 0.0115(12)
C4 0.0304(17) 0.051(2) 0.070(3) 0.009(2) -0.0025(17) 0.0080(15)
C5 0.0252(16) 0.064(3) 0.071(3) -0.003(2) -0.0066(16) -0.0015(16)
C6 0.0334(15) 0.0382(18) 0.0438(18) -0.0006(15) -0.0007(12) 0.0034(14)
C7 0.048(2) 0.037(2) 0.083(3) -0.006(2) -0.012(2) 0.0001(16)
C8 0.0376(18) 0.041(2) 0.068(2) 0.0045(18) -0.0079(16) 0.0082(15)

loop_
_atom_type_symbol
_atom_type_description
_atom_type_scat_dispersion_real
_atom_type_scat_dispersion_imag
_atom_type_scat_source
C C 0.0033 0.0016 'International Tables Vol C Tables 4.2.6.8 and 6.1.1.4'
H H 0.0000 0.0000 'International Tables Vol C Tables 4.2.6.8 and 6.1.1.4'
Cu Cu 0.3201 1.2651 'International Tables Vol C Tables 4.2.6.8 and 6.1.1.4'
N N 0.0061 0.0033 'International Tables Vol C Tables 4.2.6.8 and 6.1.1.4'
O O 0.0106 0.0060 'International Tables Vol C Tables 4.2.6.8 and 6.1.1.4'
S S 0.1246 0.1234 'International Tables Vol C Tables 4.2.6.8 and 6.1.1.4'

loop_
_geom_angle_atom_site_label_1
_geom_angle_atom_site_label_2
_geom_angle_atom_site_label_3
_geom_angle
_geom_angle_site_symmetry_1
_geom_angle_site_symmetry_3
O1 Cu1 O1 180.0 3_566 .
O1 Cu1 N1 81.00(11) 3_566 3_566
O1 Cu1 N1 99.00(11) 3_566 .
O1 Cu1 N1 81.00(11) . .
O1 Cu1 N1 99.00(11) . 3_566
N1 Cu1 N1 180.0 . 3_566
C5 S1 C2 91.6(2) . .
C1 O1 Cu1 112.5(2) . .
N2 N1 Cu1 110.56(19) . .
C6 N1 Cu1 135.5(2) . .
C6 N1 N2 113.9(3) . .
C1 N2 N1 109.6(3) . .
O1 C1 N2 126.3(3) . .
O1 C1 C2 115.8(3) . .
N2 C1 C2 117.9(3) . .
C1 C2 S1 120.9(3) . .
C3 C2 S1 113.5(2) . .
C3 C2 C1 125.5(3) . .
C2 C3 H3 126.8 . .
C2 C3 C4 106.3(3) . .
C4 C3 H3 126.8 . .
C3 C4 H4 122.5 . .
C5 C4 C3 114.9(3) . .
C5 C4 H4 122.5 . .
S1 C5 H5 123.2 . .
C4 C5 S1 113.6(3) . .
C4 C5 H5 123.2 . .
N1 C6 C7 121.8(3) . .
N1 C6 C8 121.7(3) . .
C7 C6 C8 116.5(3) . .
C6 C7 H7A 109.5 . .
C6 C7 H7B 109.5 . .
C6 C7 H7C 109.5 . .
H7A C7 H7B 109.5 . .
H7A C7 H7C 109.5 . .
H7B C7 H7C 109.5 . .
C6 C8 H8A 109.5 . .
C6 C8 H8B 109.5 . .
C6 C8 H8C 109.5 . .
H8A C8 H8B 109.5 . .
H8A C8 H8C 109.5 . .
H8B C8 H8C 109.5 . .

loop_
_geom_bond_atom_site_label_1
_geom_bond_atom_site_label_2
_geom_bond_distance
_geom_bond_site_symmetry_2
Cu1 O1 1.889(2) 3_566
Cu1 O1 1.889(2) .
Cu1 N1 2.052(3) .
Cu1 N1 2.052(3) 3_566
S1 C2 1.716(3) .
S1 C5 1.683(4) .
O1 C1 1.296(4) .
N1 N2 1.420(3) .
N1 C6 1.298(5) .
N2 C1 1.303(4) .
C1 C2 1.469(4) .
C2 C3 1.440(5) .
C3 H3 0.9300 .
C3 C4 1.460(5) .
C4 H4 0.9300 .
C4 C5 1.347(6) .
C5 H5 0.9300 .
C6 C7 1.494(5) .
C6 C8 1.495(4) .
C7 H7A 0.9600 .
C7 H7B 0.9600 .
C7 H7C 0.9600 .
C8 H8A 0.9600 .
C8 H8B 0.9600 .
C8 H8C 0.9600 .
